data_4506867
loop_
_publ_author_name
'Nath, Naba K.'
'Nangia, Ashwini'

_publ_section_title
;
 Isomorphous Crystals by Chloro--Methyl Exchange in Polymorphic Fuchsones
;
_journal_issue 11
_journal_name_full 'Crystal Growth &amp; Design'
_journal_page_first 5411
_journal_paper_doi 10.1021/cg3010097
_journal_volume 12
_journal_year 2012
_chemical_formula_sum 'C21 H16 Cl2 O'
_chemical_formula_weight 355.24
_chemical_name_systematic
; 
 ? 
;
_space_group_IT_number 14
_symmetry_cell_setting monoclinic
_symmetry_space_group_name_Hall '-P 2ybc'
_symmetry_space_group_name_H-M 'P 1 21/c 1'
_atom_sites_solution_hydrogens geom
_atom_sites_solution_primary direct
_atom_sites_solution_secondary difmap
_audit_creation_method SHELXL-97
_cell_angle_alpha 90.00
_cell_angle_beta 107.3880(10)
_cell_angle_gamma 90.00
_cell_formula_units_Z 4
_cell_length_a 8.1079(5)
_cell_length_b 17.6794(12)
_cell_length_c 12.3042(8)
_cell_measurement_reflns_used 6375
_cell_measurement_temperature 100(2)
_cell_measurement_theta_max 26.01
_cell_measurement_theta_min 2.63
_cell_volume 1683.12(19)
_computing_cell_refinement 'Bruker SMART'
_computing_data_collection 'Bruker SMART'
_computing_data_reduction 'Bruker SAINT'
_computing_molecular_graphics 'Bruker SHELXTL'
_computing_publication_material 'Bruker SHELXTL'
_computing_structure_refinement 'SHELXL-97 (Sheldrick, 1997)'
_computing_structure_solution 'SHELXS-97 (Sheldrick, 1990)'
_diffrn_ambient_temperature 100(2)
_diffrn_measured_fraction_theta_full 0.999
_diffrn_measured_fraction_theta_max 0.999
_diffrn_radiation_monochromator graphite
_diffrn_radiation_source 'fine-focus sealed tube'
_diffrn_radiation_type MoK\a
_diffrn_radiation_wavelength 0.71073
_diffrn_reflns_av_R_equivalents 0.0236
_diffrn_reflns_av_sigmaI/netI 0.0166
_diffrn_reflns_limit_h_max 10
_diffrn_reflns_limit_h_min -10
_diffrn_reflns_limit_k_max 21
_diffrn_reflns_limit_k_min -21
_diffrn_reflns_limit_l_max 15
_diffrn_reflns_limit_l_min -15
_diffrn_reflns_number 17199
_diffrn_reflns_theta_full 26.01
_diffrn_reflns_theta_max 26.01
_diffrn_reflns_theta_min 2.08
_exptl_absorpt_coefficient_mu 0.390
_exptl_absorpt_correction_T_max 0.9157
_exptl_absorpt_correction_T_min 0.8597
_exptl_absorpt_correction_type multi-scan
_exptl_absorpt_process_details 'SADABS - Bruker Nonius area detector scaling and absorption correction - V2.10'
_exptl_crystal_colour red
_exptl_crystal_density_diffrn 1.402
_exptl_crystal_density_method 'not measured'
_exptl_crystal_description block
_exptl_crystal_F_000 736
_exptl_crystal_size_max 0.40
_exptl_crystal_size_mid 0.37
_exptl_crystal_size_min 0.23
_refine_diff_density_max 0.269
_refine_diff_density_min -0.194
_refine_diff_density_rms 0.051
_refine_ls_extinction_method none
_refine_ls_goodness_of_fit_ref 1.040
_refine_ls_hydrogen_treatment constr
_refine_ls_matrix_type full
_refine_ls_number_parameters 219
_refine_ls_number_reflns 3306
_refine_ls_number_restraints 0
_refine_ls_restrained_S_all 1.040
_refine_ls_R_factor_all 0.0315
_refine_ls_R_factor_gt 0.0292
_refine_ls_shift/su_max 0.001
_refine_ls_shift/su_mean 0.000
_refine_ls_structure_factor_coef Fsqd
_refine_ls_weighting_details 'calc w=1/[\s^2^(Fo^2^)+(0.0453P)^2^+0.7242P] where P=(Fo^2^+2Fc^2^)/3'
_refine_ls_weighting_scheme calc
_refine_ls_wR_factor_gt 0.0786
_refine_ls_wR_factor_ref 0.0807
_reflns_number_gt 3068
_reflns_number_total 3306
_reflns_threshold_expression >2sigma(I)
_cod_data_source_file cg3010097_si_003.cif
_cod_data_source_block CMF-II
_cod_depositor_comments
;
The following automatic conversions were performed:

'_symmetry_cell_setting' value 'Monoclinic' changed to 'monoclinic'
according to /home/saulius/struct/CIF-dictionaries/cif_core.dic
dictionary named 'cif_core.dic' version 2.4.2 from 2011-04-26.

Automatic conversion script
Id: cif_fix_values 1891 2012-01-12 08:04:46Z andrius 
;
_cod_original_sg_symbol_H-M 'P2(1)/c  '
_cod_database_code 4506867

loop_
_symmetry_equiv_pos_as_xyz
'x, y, z'
'-x, y+1/2, -z+1/2'
'-x, -y, -z'
'x, -y-1/2, z-1/2'

loop_
_atom_site_label
_atom_site_type_symbol
_atom_site_fract_x
_atom_site_fract_y
_atom_site_fract_z
_atom_site_U_iso_or_equiv
_atom_site_adp_type
_atom_site_occupancy
_atom_site_symmetry_multiplicity
_atom_site_calc_flag
_atom_site_refinement_flags
Cl1 Cl 0.17300(4) 0.436523(19) 0.58068(3) 0.02352(11) Uani 1 1 d .
Cl2 Cl 0.85361(4) 0.505705(19) 0.69901(3) 0.02528(11) Uani 1 1 d .
O1 O 0.48929(13) 0.52447(5) 0.68521(8) 0.0234(2) Uani 1 1 d .
C1 C 0.51543(16) 0.46770(7) 0.63555(11) 0.0181(3) Uani 1 1 d .
C10 C 0.88728(17) 0.32903(8) 0.28541(12) 0.0228(3) Uani 1 1 d .
H10 H 0.8993 0.3725 0.2430 0.027 Uiso 1 1 calc R
C5 C 0.41082(17) 0.34885(7) 0.53047(11) 0.0189(3) Uani 1 1 d .
H5 H 0.3199 0.3135 0.5022 0.023 Uiso 1 1 calc R
C17 C 0.32759(17) 0.06433(7) 0.47695(12) 0.0199(3) Uani 1 1 d .
C3 C 0.71460(17) 0.38668(7) 0.56822(11) 0.0199(3) Uani 1 1 d .
H3 H 0.8257 0.3795 0.5589 0.024 Uiso 1 1 calc R
C19 C 0.46739(17) 0.14767(8) 0.37546(11) 0.0207(3) Uani 1 1 d .
H19 H 0.5006 0.1584 0.3093 0.025 Uiso 1 1 calc R
C6 C 0.37995(16) 0.41306(8) 0.57983(11) 0.0184(3) Uani 1 1 d .
C15 C 0.46450(17) 0.17940(8) 0.56502(11) 0.0212(3) Uani 1 1 d .
H15 H 0.4947 0.2124 0.6288 0.025 Uiso 1 1 calc R
C2 C 0.68565(17) 0.44719(7) 0.62655(11) 0.0193(3) Uani 1 1 d .
C4 C 0.57962(17) 0.33287(7) 0.51989(11) 0.0192(3) Uani 1 1 d .
C7 C 0.61247(17) 0.26728(7) 0.46670(11) 0.0196(3) Uani 1 1 d .
C14 C 0.51165(17) 0.19829(7) 0.46753(11) 0.0193(3) Uani 1 1 d .
C9 C 0.76884(17) 0.33014(7) 0.34620(11) 0.0216(3) Uani 1 1 d .
H9 H 0.7020 0.3743 0.3458 0.026 Uiso 1 1 calc R
C12 C 0.96793(18) 0.20253(8) 0.34733(12) 0.0255(3) Uani 1 1 d .
H12 H 1.0367 0.1588 0.3487 0.031 Uiso 1 1 calc R
C8 C 0.74655(17) 0.26650(7) 0.40852(11) 0.0200(3) Uani 1 1 d .
C11 C 0.98953(17) 0.26576(8) 0.28467(12) 0.0232(3) Uani 1 1 d .
C20 C 1.1182(2) 0.26592(9) 0.21832(13) 0.0311(3) Uani 1 1 d .
H20A H 1.0694 0.2930 0.1463 0.047 Uiso 1 1 calc R
H20B H 1.1445 0.2137 0.2025 0.047 Uiso 1 1 calc R
H20C H 1.2245 0.2912 0.2629 0.047 Uiso 1 1 calc R
C13 C 0.84832(18) 0.20247(8) 0.40728(12) 0.0233(3) Uani 1 1 d .
H13 H 0.8348 0.1585 0.4482 0.028 Uiso 1 1 calc R
C18 C 0.37603(17) 0.08234(8) 0.38013(11) 0.0213(3) Uani 1 1 d .
H18 H 0.3457 0.0491 0.3165 0.026 Uiso 1 1 calc R
C16 C 0.37474(18) 0.11342(8) 0.56982(11) 0.0214(3) Uani 1 1 d .
H16 H 0.3451 0.1015 0.6369 0.026 Uiso 1 1 calc R
C21 C 0.22635(19) -0.00658(8) 0.48003(13) 0.0248(3) Uani 1 1 d .
H21A H 0.2318 -0.0180 0.5590 0.037 Uiso 1 1 calc R
H21B H 0.2757 -0.0488 0.4485 0.037 Uiso 1 1 calc R
H21C H 0.1056 0.0009 0.4347 0.037 Uiso 1 1 calc R

loop_
_atom_site_aniso_label
_atom_site_aniso_U_11
_atom_site_aniso_U_22
_atom_site_aniso_U_33
_atom_site_aniso_U_23
_atom_site_aniso_U_13
_atom_site_aniso_U_12
Cl1 0.01786(17) 0.02887(19) 0.02555(19) -0.00121(13) 0.00913(13) 0.00277(12)
Cl2 0.02190(19) 0.02760(19) 0.02637(19) -0.00859(13) 0.00727(14) -0.00636(13)
O1 0.0265(5) 0.0222(5) 0.0230(5) -0.0036(4) 0.0095(4) 0.0017(4)
C1 0.0217(7) 0.0184(6) 0.0148(6) 0.0024(5) 0.0065(5) 0.0015(5)
C10 0.0232(7) 0.0217(7) 0.0230(7) 0.0016(5) 0.0061(5) -0.0019(5)
C5 0.0181(6) 0.0201(6) 0.0183(6) 0.0008(5) 0.0050(5) -0.0012(5)
C17 0.0163(6) 0.0196(6) 0.0235(7) 0.0033(5) 0.0057(5) 0.0040(5)
C3 0.0177(6) 0.0222(7) 0.0206(6) -0.0003(5) 0.0068(5) 0.0011(5)
C19 0.0229(7) 0.0217(7) 0.0187(6) 0.0010(5) 0.0083(5) 0.0026(5)
C6 0.0167(6) 0.0223(6) 0.0174(6) 0.0027(5) 0.0068(5) 0.0020(5)
C15 0.0241(7) 0.0208(7) 0.0187(6) -0.0012(5) 0.0064(5) 0.0040(5)
C2 0.0194(6) 0.0203(6) 0.0177(6) -0.0003(5) 0.0048(5) -0.0033(5)
C4 0.0202(6) 0.0190(6) 0.0192(6) 0.0004(5) 0.0070(5) 0.0012(5)
C7 0.0191(6) 0.0204(7) 0.0176(6) 0.0008(5) 0.0030(5) 0.0023(5)
C14 0.0187(6) 0.0180(6) 0.0211(6) 0.0009(5) 0.0056(5) 0.0027(5)
C9 0.0224(7) 0.0177(6) 0.0236(7) -0.0027(5) 0.0054(5) 0.0014(5)
C12 0.0245(7) 0.0242(7) 0.0289(7) 0.0005(6) 0.0094(6) 0.0065(6)
C8 0.0196(6) 0.0198(6) 0.0203(6) -0.0030(5) 0.0054(5) -0.0002(5)
C11 0.0203(7) 0.0279(7) 0.0208(7) -0.0023(5) 0.0055(5) -0.0004(5)
C20 0.0287(8) 0.0382(9) 0.0301(8) 0.0037(7) 0.0143(6) 0.0044(6)
C13 0.0255(7) 0.0191(7) 0.0258(7) 0.0025(5) 0.0083(6) 0.0027(5)
C18 0.0222(7) 0.0210(7) 0.0202(6) -0.0021(5) 0.0055(5) 0.0019(5)
C16 0.0230(7) 0.0229(7) 0.0198(6) 0.0030(5) 0.0087(5) 0.0038(5)
C21 0.0219(7) 0.0244(7) 0.0283(8) 0.0017(6) 0.0079(6) -0.0008(5)

loop_
_atom_type_symbol
_atom_type_description
_atom_type_scat_dispersion_real
_atom_type_scat_dispersion_imag
_atom_type_scat_source
C C 0.0033 0.0016 'International Tables Vol C Tables 4.2.6.8 and 6.1.1.4'
H H 0.0000 0.0000 'International Tables Vol C Tables 4.2.6.8 and 6.1.1.4'
O O 0.0106 0.0060 'International Tables Vol C Tables 4.2.6.8 and 6.1.1.4'
Cl Cl 0.1484 0.1585 'International Tables Vol C Tables 4.2.6.8 and 6.1.1.4'

loop_
_geom_angle_atom_site_label_1
_geom_angle_atom_site_label_2
_geom_angle_atom_site_label_3
_geom_angle
O1 C1 C2 123.24(12)
O1 C1 C6 123.65(12)
C2 C1 C6 113.10(11)
C9 C10 C11 121.71(13)
C9 C10 H10 119.1
C11 C10 H10 119.1
C6 C5 C4 121.06(12)
C6 C5 H5 119.5
C4 C5 H5 119.5
C16 C17 C18 118.59(12)
C16 C17 C21 121.05(12)
C18 C17 C21 120.36(12)
C2 C3 C4 120.89(12)
C2 C3 H3 119.6
C4 C3 H3 119.6
C18 C19 C14 120.67(12)
C18 C19 H19 119.7
C14 C19 H19 119.7
C5 C6 C1 123.44(12)
C5 C6 Cl1 121.07(10)
C1 C6 Cl1 115.49(9)
C16 C15 C14 121.16(12)
C16 C15 H15 119.4
C14 C15 H15 119.4
C3 C2 C1 123.76(12)
C3 C2 Cl2 120.90(11)
C1 C2 Cl2 115.33(10)
C7 C4 C3 121.02(12)
C7 C4 C5 121.65(12)
C3 C4 C5 117.32(12)
C4 C7 C8 120.58(12)
C4 C7 C14 120.11(12)
C8 C7 C14 119.31(12)
C19 C14 C15 117.95(12)
C19 C14 C7 122.14(12)
C15 C14 C7 119.83(12)
C10 C9 C8 120.53(12)
C10 C9 H9 119.7
C8 C9 H9 119.7
C13 C12 C11 121.20(13)
C13 C12 H12 119.4
C11 C12 H12 119.4
C9 C8 C13 117.94(12)
C9 C8 C7 119.57(12)
C13 C8 C7 122.39(12)
C10 C11 C12 117.72(13)
C10 C11 C20 120.81(13)
C12 C11 C20 121.47(13)
C11 C20 H20A 109.5
C11 C20 H20B 109.5
H20A C20 H20B 109.5
C11 C20 H20C 109.5
H20A C20 H20C 109.5
H20B C20 H20C 109.5
C12 C13 C8 120.90(13)
C12 C13 H13 119.6
C8 C13 H13 119.6
C19 C18 C17 121.07(12)
C19 C18 H18 119.5
C17 C18 H18 119.5
C15 C16 C17 120.53(12)
C15 C16 H16 119.7
C17 C16 H16 119.7
C17 C21 H21A 109.5
C17 C21 H21B 109.5
H21A C21 H21B 109.5
C17 C21 H21C 109.5
H21A C21 H21C 109.5
H21B C21 H21C 109.5

loop_
_geom_bond_atom_site_label_1
_geom_bond_atom_site_label_2
_geom_bond_distance
Cl1 C6 1.7315(13)
Cl2 C2 1.7303(13)
O1 C1 1.2261(16)
C1 C2 1.4628(18)
C1 C6 1.4695(18)
C10 C9 1.3825(19)
C10 C11 1.394(2)
C10 H10 0.9500
C5 C6 1.3457(19)
C5 C4 1.4410(18)
C5 H5 0.9500
C17 C16 1.3943(19)
C17 C18 1.3980(19)
C17 C21 1.5051(19)
C3 C2 1.3473(19)
C3 C4 1.4378(19)
C3 H3 0.9500
C19 C18 1.3826(19)
C19 C14 1.4036(19)
C19 H19 0.9500
C15 C16 1.3856(19)
C15 C14 1.4037(19)
C15 H15 0.9500
C4 C7 1.3958(18)
C7 C8 1.4696(18)
C7 C14 1.4700(19)
C9 C8 1.4033(19)
C9 H9 0.9500
C12 C13 1.383(2)
C12 C11 1.398(2)
C12 H12 0.9500
C8 C13 1.4035(19)
C11 C20 1.5047(19)
C20 H20A 0.9800
C20 H20B 0.9800
C20 H20C 0.9800
C13 H13 0.9500
C18 H18 0.9500
C16 H16 0.9500
C21 H21A 0.9800
C21 H21B 0.9800
C21 H21C 0.9800

loop_
_cod_related_entry_id
_cod_related_entry_database
_cod_related_entry_code
1 ChemSpider 30652481
